data_7248661
loop_
_publ_author_name
'Ward, Jas S.'

_publ_section_title
;
 The atypical solubility of silver(i) pentafluorobenzoate and its use as a
 catch-and-release agent
;
_journal_issue 23
_journal_name_full CrystEngComm
_journal_page_first 3088
_journal_page_last 3097
_journal_paper_doi 10.1039/D4CE00441H
_journal_volume 26
_journal_year 2024
_chemical_formula_moiety 'C11 H8 Ag F5 O3'
_chemical_formula_sum 'C11 H8 Ag F5 O3'
_chemical_formula_weight 391.04
_space_group_crystal_system triclinic
_space_group_IT_number 2
_space_group_name_Hall '-P 1'
_space_group_name_H-M_alt 'P -1'
_atom_sites_solution_hydrogens geom
_atom_sites_solution_primary dual
_audit_creation_date 2023-10-17
_audit_creation_method
;
Olex2 1.2
(compiled 2018.05.29 svn.r3508 for OlexSys, GUI svn.r5506)
;
_audit_update_record
;
2023-11-24 deposited with the CCDC.	2024-05-20 downloaded from the CCDC.
;
_cell_angle_alpha 103.2250(10)
_cell_angle_beta 94.823(2)
_cell_angle_gamma 100.843(2)
_cell_formula_units_Z 2
_cell_length_a 5.52780(10)
_cell_length_b 8.60310(10)
_cell_length_c 13.1699(2)
_cell_measurement_reflns_used 14686
_cell_measurement_temperature 120.01(10)
_cell_measurement_theta_max 75.7750
_cell_measurement_theta_min 3.4460
_cell_volume 593.499(17)
_computing_cell_refinement 'CrysAlisPro 1.171.42.89a (Rigaku OD, 2023)'
_computing_data_collection 'CrysAlisPro 1.171.42.89a (Rigaku OD, 2023)'
_computing_data_reduction 'CrysAlisPro 1.171.42.89a (Rigaku OD, 2023)'
_computing_molecular_graphics 'Olex2 (Dolomanov et al., 2009)'
_computing_publication_material 'Olex2 (Dolomanov et al., 2009)'
_computing_structure_refinement 'ShelXL (Sheldrick, 2015)'
_computing_structure_solution 'ShelXT (Sheldrick, 2015)'
_diffrn_ambient_environment N~2~
_diffrn_ambient_temperature 120.01(10)
_diffrn_detector 'Hybrid Pixel Array Detector'
_diffrn_detector_area_resol_mean 10.0000
_diffrn_detector_type 'HyPix-Arc 100'
_diffrn_measured_fraction_theta_full 1.000
_diffrn_measured_fraction_theta_max 0.997
_diffrn_measurement_details
;
List of Runs (angles in degrees, time in seconds):

  # Type    Start    End  Width  t~exp~   \w     \q     \k     \f   Frames
#--------------------------------------------------------------------------
  1  \w    -54.00 -13.00   0.50    0.05    --  -87.62  57.00   0.00   82
  2  \w    -54.00 -13.00   0.50    0.05    --  -87.62  57.00 -60.00   82
  3  \w     -4.00  25.00   0.50    0.05    --  -51.51  19.00 -90.00   58
  4  \w     35.00 126.00   0.50    0.05    --   51.89-156.00 -62.00  182
  5  \w     35.00 133.00   0.50    0.05    --  102.07-156.00 -62.00  196
  6  \w     35.00 106.00   0.50    0.05    --  102.07 -99.00 -30.00  142
  7  \w     32.00 111.00   0.50    0.05    --  102.07-125.00 -30.00  158
  8  \w     35.00 106.00   0.50    0.05    --  102.07 -99.00 -90.00  142
  9  \w     16.00 102.00   0.50    0.05    --   51.89-120.00  93.00  172
 10  \w     32.00 111.00   0.50    0.05    --  102.07-125.00  30.00  158
 11  \w     32.00 110.00   0.50    0.05    --  102.07-120.00  93.00  156
 12  \w     35.00 127.00   0.50    0.05    --  102.07 -77.00  90.00  184
 13  \w     35.00 127.00   0.50    0.05    --  102.07 -77.00  30.00  184
 14  \w     28.00  79.00   0.50    0.05    --  102.07 -57.00 120.00  102
 15  \w     28.00  79.00   0.50    0.05    --  102.07 -57.00 150.00  102
 16  \w     28.00  79.00   0.50    0.05    --  102.07 -57.00  90.00  102
 17  \w     25.00  52.00   0.50    0.05    --  102.07 -38.00  30.00   54
 18  \w     25.00  52.00   0.50    0.05    --  102.07 -38.00 -30.00   54
 19  \w     25.00  52.00   0.50    0.05    --  102.07 -38.00   0.00   54
 20  \w     28.00  79.00   0.50    0.05    --  102.07 -57.00 -30.00  102
 21  \w    -25.00  29.00   0.50    0.05    --   51.89 -19.00 120.00  108
 22  \w     25.00  52.00   0.50    0.05    --  102.07 -38.00 -60.00   54
 23  \w     25.00  52.00   0.50    0.05    --  102.07 -38.00-180.00   54
 24  \w     28.00  79.00   0.50    0.05    --  102.07 -57.00-120.00  102
 25  \w     88.00 176.00   0.50    0.05    --  102.07  38.00   0.00  176
 26  \w     78.00 169.00   0.50    0.05    --  102.07  77.00  30.00  182
 27  \w     85.00 176.00   0.50    0.05    --  102.07  57.00  90.00  182
 28  \w     88.00 176.00   0.50    0.05    --  102.07  38.00 120.00  176
 29  \w     78.00 169.00   0.50    0.05    --  102.07  77.00 -90.00  182
 30  \w     88.00 176.00   0.50    0.05    --  102.07  38.00-120.00  176
 31  \w     88.00 176.00   0.50    0.05    --  102.07  38.00-180.00  176
 32  \w     59.00 119.00   0.50    0.05    --   51.89 156.00 -25.00  120
 33  \w     59.00 161.00   0.50    0.05    --  102.07 156.00 -25.00  204
 34  \w     83.00 173.00   0.50    0.05    --  102.07 120.00 177.00  180
 35  \w   -109.00 -17.00   0.50    0.05    --  -87.62 120.00 177.00  184
 36  \w   -101.00 -10.00   0.50    0.05    --  -51.51 120.00 177.00  182
 37  \w   -132.00 -29.00   0.50    0.05    --  -87.62 156.00 -25.00  206
 38  \w   -125.00 -29.00   0.50    0.05    --  -51.51 156.00 -25.00  192
 39  \w   -128.00 -12.00   0.50    0.05    --  -51.51 -19.00  90.00  232
 40  \w   -119.00 -27.00   0.50    0.05    --  -51.51 -77.00 120.00  184
 41  \w   -119.00 -27.00   0.50    0.05    --  -51.51 -77.00  60.00  184
 42  \w   -119.00 -27.00   0.50    0.05    --  -51.51 -77.00  30.00  184
 43  \w   -119.00 -27.00   0.50    0.05    --  -51.51 -77.00 -30.00  184
 44  \w   -119.00 -27.00   0.50    0.05    --  -51.51 -77.00   0.00  184
 45  \w   -119.00 -27.00   0.50    0.05    --  -51.51 -77.00 -60.00  184
 46  \w   -119.00 -27.00   0.50    0.05    --  -51.51 -77.00-120.00  184
 47  \w   -119.00 -27.00   0.50    0.05    --  -51.51 -77.00-180.00  184
 48  \w   -155.00 -63.00   0.50    0.05    --  -87.62 -77.00-150.00  184
 49  \w   -155.00 -63.00   0.50    0.05    --  -87.62 -77.00-120.00  184
 50  \w   -155.00 -63.00   0.50    0.05    --  -87.62 -77.00   0.00  184
 51  \w   -162.00 -70.00   0.50    0.05    --  -87.62 -57.00 -60.00  184
 52  \w   -155.00 -63.00   0.50    0.05    --  -87.62 -77.00  60.00  184
 53  \w   -155.00 -63.00   0.50    0.05    --  -87.62 -77.00 150.00  184
 54  \w   -158.00 -77.00   0.50    0.05    --  -87.62-120.00  93.00  162
 55  \w   -118.00 -53.00   0.50    0.05    --  -51.51-156.00 -62.00  130
 56  \w   -154.00 -53.00   0.50    0.05    --  -87.62-156.00 -62.00  202
;
_diffrn_measurement_device 'four-circle diffractometer'
_diffrn_measurement_device_type 'XtaLAB Synergy R, HyPix-Arc 100'
_diffrn_measurement_method '\w scans'
_diffrn_orient_matrix_type 'CrysAlisPro convention (1999,Acta A55,543-557)'
_diffrn_orient_matrix_UB_11 -0.0167400000
_diffrn_orient_matrix_UB_12 0.0934796000
_diffrn_orient_matrix_UB_13 -0.0862333000
_diffrn_orient_matrix_UB_21 0.0866697000
_diffrn_orient_matrix_UB_22 0.1634113000
_diffrn_orient_matrix_UB_23 0.0838824000
_diffrn_orient_matrix_UB_31 0.2723521000
_diffrn_orient_matrix_UB_32 -0.0039420000
_diffrn_orient_matrix_UB_33 -0.0150492000
_diffrn_radiation_monochromator mirror
_diffrn_radiation_probe x-ray
_diffrn_radiation_type CuK\a
_diffrn_radiation_wavelength 1.54184
_diffrn_reflns_av_R_equivalents 0.0284
_diffrn_reflns_av_unetI/netI 0.0148
_diffrn_reflns_Laue_measured_fraction_full 1.000
_diffrn_reflns_Laue_measured_fraction_max 0.997
_diffrn_reflns_limit_h_max 6
_diffrn_reflns_limit_h_min -6
_diffrn_reflns_limit_k_max 10
_diffrn_reflns_limit_k_min -10
_diffrn_reflns_limit_l_max 16
_diffrn_reflns_limit_l_min -16
_diffrn_reflns_number 19334
_diffrn_reflns_point_group_measured_fraction_full 1.000
_diffrn_reflns_point_group_measured_fraction_max 0.997
_diffrn_reflns_theta_full 67.684
_diffrn_reflns_theta_max 74.476
_diffrn_reflns_theta_min 3.478
_diffrn_source 'Rotating-anode X-ray tube'
_diffrn_source_type 'PhotonJet R (Cu) X-ray Source'
_exptl_absorpt_coefficient_mu 14.354
_exptl_absorpt_correction_T_max 0.662
_exptl_absorpt_correction_T_min 0.341
_exptl_absorpt_correction_type gaussian
_exptl_absorpt_process_details
;
CrysAlisPro 1.171.42.89a (Rigaku Oxford Diffraction, 2023)
Numerical absorption correction based on gaussian integration over
a multifaceted crystal model
Empirical absorption correction using spherical harmonics,
implemented in SCALE3 ABSPACK scaling algorithm.
;
_exptl_crystal_colour colourless
_exptl_crystal_colour_primary colourless
_exptl_crystal_density_diffrn 2.188
_exptl_crystal_description block
_exptl_crystal_F_000 380
_exptl_crystal_recrystallization_method 'Re-crystallisation from solvent: tetrahydrofuran/pentane'
_exptl_crystal_size_max 0.118
_exptl_crystal_size_mid 0.072
_exptl_crystal_size_min 0.052
_refine_diff_density_max 0.385
_refine_diff_density_min -0.458
_refine_diff_density_rms 0.063
_refine_ls_extinction_method none
_refine_ls_goodness_of_fit_ref 1.116
_refine_ls_hydrogen_treatment constr
_refine_ls_matrix_type full
_refine_ls_number_parameters 181
_refine_ls_number_reflns 2418
_refine_ls_number_restraints 0
_refine_ls_restrained_S_all 1.116
_refine_ls_R_factor_all 0.0167
_refine_ls_R_factor_gt 0.0163
_refine_ls_shift/su_max 0.001
_refine_ls_shift/su_mean 0.000
_refine_ls_structure_factor_coef Fsqd
_refine_ls_weighting_details 'w=1/[\s^2^(Fo^2^)+(0.0191P)^2^+0.4381P] where P=(Fo^2^+2Fc^2^)/3'
_refine_ls_weighting_scheme calc
_refine_ls_wR_factor_gt 0.0421
_refine_ls_wR_factor_ref 0.0422
_reflns_Friedel_coverage 0.000
_reflns_number_gt 2357
_reflns_number_total 2418
_reflns_threshold_expression 'I > 2\s(I)'
_cod_data_source_file d4ce00441h2.cif
_cod_data_source_block 1_THF
_cod_depositor_comments 'Adding full bibliography for 7248652--7248666.cif.'
_cod_original_cell_volume 593.499(16)
_cod_database_code 7248661
_shelxl_version_number 2014/6
_shelx_space_group_comment
;
The symmetry employed for this shelxl refinement is uniquely defined
by the following loop, which should always be used as a source of
symmetry information in preference to the above space-group names.
They are only intended as comments.
;
_shelx_estimated_absorpt_t_max 0.522
_shelx_estimated_absorpt_t_min 0.282
_diffrn_oxdiff_digest_frames
;
01a2e39d0752bb38ca16e7775020888b4008604ca12
;
_reflns_odcompleteness_completeness 99.71
_reflns_odcompleteness_iscentric 1
_reflns_odcompleteness_theta 74.33
_olex2_refinement_description
;
1. Fixed Uiso
 At 1.2 times of:
  All C(H,H) groups
2.a Secondary CH2 refined with riding coordinates:
 C32(H32A,H32B), C33(H33A,H33B), C34(H34A,H34B), C35(H35A,H35B)
;
_olex2_submission_special_instructions 'No special instructions were received'
_oxdiff_exptl_absorpt_empirical_details
;
Empirical correction (ABSPACK) includes:
- Absorption correction using spherical harmonics
- Frame scaling
;
_oxdiff_exptl_absorpt_empirical_full_max 1.154
_oxdiff_exptl_absorpt_empirical_full_min 0.897

loop_
_space_group_symop_operation_xyz
'x, y, z'
'-x, -y, -z'

loop_
_atom_site_label
_atom_site_type_symbol
_atom_site_fract_x
_atom_site_fract_y
_atom_site_fract_z
_atom_site_U_iso_or_equiv
_atom_site_adp_type
_atom_site_occupancy
_atom_site_site_symmetry_order
_atom_site_calc_flag
_atom_site_refinement_flags_posn
_atom_site_refinement_flags_adp
_atom_site_refinement_flags_occupancy
_atom_site_disorder_assembly
_atom_site_disorder_group
Ag1 Ag 0.76401(2) 0.43041(2) 0.43886(2) 0.02117(6) Uani 1 1 d . . . . .
F20 F 0.9634(2) 0.82665(17) 0.84354(10) 0.0365(3) Uani 1 1 d . . . . .
F21 F 0.7383(3) 0.91527(19) 1.01314(12) 0.0507(4) Uani 1 1 d . . . . .
F22 F 0.3164(3) 0.72244(19) 1.04154(10) 0.0412(3) Uani 1 1 d . . . . .
F23 F 0.1202(2) 0.43470(17) 0.89840(10) 0.0347(3) Uani 1 1 d . . . . .
F24 F 0.3389(2) 0.34137(14) 0.72845(10) 0.0278(3) Uani 1 1 d . . . . .
O11 O 1.0107(3) 0.57240(19) 0.69006(11) 0.0258(3) Uani 1 1 d . . . . .
O13 O 0.6332(3) 0.47044(17) 0.59573(10) 0.0216(3) Uani 1 1 d . . . . .
O31 O 0.4610(3) 0.16734(19) 0.36548(13) 0.0328(4) Uani 1 1 d . . . . .
C12 C 0.7790(4) 0.5364(2) 0.67961(15) 0.0185(4) Uani 1 1 d . . . . .
C14 C 0.6607(4) 0.5802(2) 0.77873(15) 0.0190(4) Uani 1 1 d . . . . .
C15 C 0.7577(4) 0.7253(3) 0.85470(16) 0.0246(4) Uani 1 1 d . . . . .
C16 C 0.6430(4) 0.7732(3) 0.94216(17) 0.0310(5) Uani 1 1 d . . . . .
C17 C 0.4278(4) 0.6759(3) 0.95684(16) 0.0275(5) Uani 1 1 d . . . . .
C18 C 0.3287(4) 0.5305(3) 0.88408(16) 0.0236(4) Uani 1 1 d . . . . .
C19 C 0.4441(4) 0.4845(2) 0.79654(15) 0.0197(4) Uani 1 1 d . . . . .
C32 C 0.4892(4) 0.0240(3) 0.28926(19) 0.0319(5) Uani 1 1 d . . . . .
H32A H 0.6332 -0.0173 0.3138 0.038 Uiso 1 1 calc R . . . .
H32B H 0.5139 0.0491 0.2207 0.038 Uiso 1 1 calc R . . . .
C33 C 0.2489(4) -0.1005(3) 0.27966(19) 0.0324(5) Uani 1 1 d . . . . .
H33A H 0.2745 -0.2137 0.2583 0.039 Uiso 1 1 calc R . . . .
H33B H 0.1184 -0.0856 0.2287 0.039 Uiso 1 1 calc R . . . .
C34 C 0.1837(4) -0.0607(3) 0.39141(19) 0.0316(5) Uani 1 1 d . . . . .
H34A H 0.0042 -0.0997 0.3930 0.038 Uiso 1 1 calc R . . . .
H34B H 0.2806 -0.1088 0.4380 0.038 Uiso 1 1 calc R . . . .
C35 C 0.2567(4) 0.1243(3) 0.42221(18) 0.0298(5) Uani 1 1 d . . . . .
H35A H 0.1155 0.1720 0.4025 0.036 Uiso 1 1 calc R . . . .
H35B H 0.3085 0.1651 0.4990 0.036 Uiso 1 1 calc R . . . .

loop_
_atom_site_aniso_label
_atom_site_aniso_U_11
_atom_site_aniso_U_22
_atom_site_aniso_U_33
_atom_site_aniso_U_23
_atom_site_aniso_U_13
_atom_site_aniso_U_12
Ag1 0.01498(8) 0.02901(9) 0.01698(8) 0.00049(6) 0.00412(5) 0.00398(6)
F20 0.0285(7) 0.0369(7) 0.0307(7) -0.0064(6) 0.0117(6) -0.0116(6)
F21 0.0448(9) 0.0493(9) 0.0335(8) -0.0227(7) 0.0148(7) -0.0135(7)
F22 0.0379(8) 0.0548(9) 0.0238(7) -0.0038(6) 0.0182(6) 0.0027(7)
F23 0.0267(7) 0.0427(8) 0.0315(7) 0.0080(6) 0.0143(6) -0.0036(6)
F24 0.0259(6) 0.0231(6) 0.0287(6) -0.0001(5) 0.0064(5) -0.0017(5)
O11 0.0159(7) 0.0415(9) 0.0190(7) 0.0042(6) 0.0042(5) 0.0069(6)
O13 0.0184(7) 0.0276(7) 0.0161(6) -0.0003(5) 0.0017(5) 0.0054(6)
O31 0.0337(9) 0.0264(8) 0.0321(8) -0.0015(6) 0.0132(7) -0.0020(7)
C12 0.0184(10) 0.0221(9) 0.0163(9) 0.0049(7) 0.0054(7) 0.0060(7)
C14 0.0164(9) 0.0252(9) 0.0158(9) 0.0046(8) 0.0026(7) 0.0057(8)
C15 0.0181(10) 0.0293(11) 0.0220(10) 0.0020(8) 0.0046(8) -0.0011(8)
C16 0.0269(12) 0.0345(12) 0.0217(10) -0.0055(9) 0.0043(9) -0.0029(9)
C17 0.0260(11) 0.0394(12) 0.0158(9) 0.0019(9) 0.0087(8) 0.0073(9)
C18 0.0166(10) 0.0317(11) 0.0224(10) 0.0088(9) 0.0049(8) 0.0015(8)
C19 0.0180(10) 0.0214(9) 0.0175(9) 0.0016(7) 0.0016(7) 0.0031(7)
C32 0.0311(12) 0.0291(11) 0.0323(12) 0.0002(9) 0.0084(10) 0.0056(9)
C33 0.0329(13) 0.0246(11) 0.0344(12) -0.0008(9) 0.0009(10) 0.0047(9)
C34 0.0269(12) 0.0295(11) 0.0359(12) 0.0087(10) 0.0035(10) -0.0001(9)
C35 0.0276(12) 0.0284(11) 0.0300(11) 0.0024(9) 0.0096(9) 0.0008(9)

loop_
_atom_type_symbol
_atom_type_description
_atom_type_scat_dispersion_real
_atom_type_scat_dispersion_imag
_atom_type_scat_source
C C 0.0181 0.0091 'International Tables Vol C Tables 4.2.6.8 and 6.1.1.4'
H H 0.0000 0.0000 'International Tables Vol C Tables 4.2.6.8 and 6.1.1.4'
Ag Ag 0.1306 4.2820 'International Tables Vol C Tables 4.2.6.8 and 6.1.1.4'
F F 0.0727 0.0534 'International Tables Vol C Tables 4.2.6.8 and 6.1.1.4'
O O 0.0492 0.0322 'International Tables Vol C Tables 4.2.6.8 and 6.1.1.4'

loop_
_exptl_crystal_face_index_h
_exptl_crystal_face_index_k
_exptl_crystal_face_index_l
_exptl_crystal_face_perp_dist
0 -1 8 0.0361
0 1 -8 0.0161
3 -1 2 0.0496
-4 1 1 0.0637
0 -4 -4 0.0271
0 4 4 0.0291
-3 1 -5 0.0392
0 -5 3 0.0364
0 5 -3 0.0338
2 -5 1 0.0546
-2 -4 3 0.0552
0 5 -6 0.0313
0 -5 6 0.0381
0 -4 7 0.0389
0 -5 -2 0.0312

loop_
_geom_angle_atom_site_label_1
_geom_angle_atom_site_label_2
_geom_angle_atom_site_label_3
_geom_angle
_geom_angle_site_symmetry_1
_geom_angle_site_symmetry_3
_geom_angle_publ_flag
O11 Ag1 Ag1 81.72(4) 2_766 2_766 ?
O11 Ag1 O13 164.33(5) 2_766 . ?
O11 Ag1 O13 112.50(5) 2_766 2_666 ?
O11 Ag1 O31 99.44(5) 2_766 . ?
O13 Ag1 Ag1 82.72(4) . 2_766 ?
O13 Ag1 Ag1 135.54(3) 2_666 2_766 ?
O13 Ag1 O13 77.89(5) . 2_666 ?
O13 Ag1 O31 94.02(5) . . ?
O31 Ag1 Ag1 142.71(4) . 2_766 ?
O31 Ag1 O13 78.76(5) . 2_666 ?
C12 O11 Ag1 125.30(13) . 2_766 ?
Ag1 O13 Ag1 102.11(5) . 2_666 ?
C12 O13 Ag1 122.28(12) . . ?
C12 O13 Ag1 120.09(12) . 2_666 ?
C32 O31 Ag1 129.02(13) . . ?
C35 O31 Ag1 118.84(12) . . ?
C35 O31 C32 109.64(16) . . ?
O11 C12 O13 127.32(18) . . ?
O11 C12 C14 116.16(17) . . ?
O13 C12 C14 116.51(17) . . ?
C15 C14 C12 120.87(18) . . ?
C19 C14 C12 122.62(17) . . ?
C19 C14 C15 116.42(18) . . ?
F20 C15 C14 120.71(18) . . ?
F20 C15 C16 117.39(19) . . ?
C16 C15 C14 121.87(19) . . ?
F21 C16 C15 120.6(2) . . ?
F21 C16 C17 119.31(19) . . ?
C17 C16 C15 120.1(2) . . ?
F22 C17 C16 120.1(2) . . ?
F22 C17 C18 120.3(2) . . ?
C18 C17 C16 119.56(19) . . ?
F23 C18 C17 119.80(18) . . ?
F23 C18 C19 120.43(19) . . ?
C17 C18 C19 119.77(19) . . ?
F24 C19 C14 120.71(17) . . ?
F24 C19 C18 117.04(18) . . ?
C18 C19 C14 122.25(18) . . ?
O31 C32 H32A 110.7 . . ?
O31 C32 H32B 110.7 . . ?
O31 C32 C33 105.13(18) . . ?
H32A C32 H32B 108.8 . . ?
C33 C32 H32A 110.7 . . ?
C33 C32 H32B 110.7 . . ?
C32 C33 H33A 111.4 . . ?
C32 C33 H33B 111.4 . . ?
C32 C33 C34 101.72(18) . . ?
H33A C33 H33B 109.3 . . ?
C34 C33 H33A 111.4 . . ?
C34 C33 H33B 111.4 . . ?
C33 C34 H34A 111.4 . . ?
C33 C34 H34B 111.4 . . ?
H34A C34 H34B 109.3 . . ?
C35 C34 C33 101.85(18) . . ?
C35 C34 H34A 111.4 . . ?
C35 C34 H34B 111.4 . . ?
O31 C35 C34 105.93(18) . . ?
O31 C35 H35A 110.6 . . ?
O31 C35 H35B 110.6 . . ?
C34 C35 H35A 110.6 . . ?
C34 C35 H35B 110.6 . . ?
H35A C35 H35B 108.7 . . ?

loop_
_geom_bond_atom_site_label_1
_geom_bond_atom_site_label_2
_geom_bond_distance
_geom_bond_site_symmetry_2
_geom_bond_publ_flag
Ag1 Ag1 2.8408(3) 2_766 ?
Ag1 O11 2.1868(14) 2_766 ?
Ag1 O13 2.2201(13) . ?
Ag1 O13 2.5439(14) 2_666 ?
Ag1 O31 2.4823(15) . ?
F20 C15 1.337(2) . ?
F21 C16 1.341(3) . ?
F22 C17 1.337(2) . ?
F23 C18 1.339(2) . ?
F24 C19 1.340(2) . ?
O11 Ag1 2.1868(14) 2_766 ?
O11 C12 1.248(2) . ?
O13 Ag1 2.5439(14) 2_666 ?
O13 C12 1.258(2) . ?
O31 C32 1.444(3) . ?
O31 C35 1.443(3) . ?
C12 C14 1.512(3) . ?
C14 C15 1.390(3) . ?
C14 C19 1.390(3) . ?
C15 C16 1.379(3) . ?
C16 C17 1.375(3) . ?
C17 C18 1.374(3) . ?
C18 C19 1.379(3) . ?
C32 H32A 0.9900 . ?
C32 H32B 0.9900 . ?
C32 C33 1.518(3) . ?
C33 H33A 0.9900 . ?
C33 H33B 0.9900 . ?
C33 C34 1.523(3) . ?
C34 H34A 0.9900 . ?
C34 H34B 0.9900 . ?
C34 C35 1.515(3) . ?
C35 H35A 0.9900 . ?
C35 H35B 0.9900 . ?

loop_
_exptl_oxdiff_crystal_face_indexfrac_h
_exptl_oxdiff_crystal_face_indexfrac_k
_exptl_oxdiff_crystal_face_indexfrac_l
_exptl_oxdiff_crystal_face_x
_exptl_oxdiff_crystal_face_y
_exptl_oxdiff_crystal_face_z
-0.1955 -0.5851 8.4676 -0.7816 0.5977 -0.1784
0.1955 0.5851 -8.4676 0.7816 -0.5977 0.1784
3.4592 -1.1911 1.5515 -0.3030 0.2353 0.9235
-3.5868 1.0400 0.9485 0.0755 -0.0614 -0.9953
-0.1958 -3.9709 -3.9767 -0.0250 -0.9994 0.0222
0.1958 3.9709 3.9767 0.0250 0.9994 -0.0222
-3.0012 0.9885 -4.9897 0.5729 -0.5171 -0.7462
0.0029 -4.9965 2.9985 -0.7257 -0.5647 -0.0246
-0.0029 4.9965 -2.9985 0.7257 0.5647 0.0246
2.0018 -4.9911 0.9983 -0.5862 -0.5584 0.5498
-1.9970 -4.0031 3.0008 -0.5995 -0.5755 -0.5733
-0.0038 4.9954 -5.9946 0.9840 0.3131 0.0695
0.0038 -4.9954 5.9946 -0.9840 -0.3131 -0.0695
0.0037 -3.9955 6.9928 -0.9766 -0.0660 -0.0885
0.0014 -4.9983 -1.9949 -0.2952 -0.9840 0.0501
